data_1550974
loop_
_publ_author_name
'Kiernicki, John J.'
'Shanahan, James P.'
'Zeller, Matthias'
'Szymczak, Nathaniel K.'

_publ_section_title
;
 Tuning ligand field strength with pendent Lewis acids: access to high
 spin iron hydrides
;
_journal_name_full 'Chemical Science'
_journal_paper_doi 10.1039/C9SC00561G
_journal_year 2019
_chemical_formula_moiety 'C53 H74 B2 Fe N5 P2, 3(C4 H8 O)'
_chemical_formula_sum 'C65 H98 B2 Fe N5 O3 P2'
_chemical_formula_weight 1136.89
_chemical_properties_physical Air-sensitive,Moisture-sensitive,Hygroscopic
_space_group_crystal_system triclinic
_space_group_IT_number 2
_space_group_name_Hall '-P 1'
_space_group_name_H-M_alt 'P -1'
_symmetry_space_group_name_Hall '-P 1'
_symmetry_space_group_name_H-M 'P -1'
_atom_sites_solution_hydrogens mixed
_atom_sites_solution_primary direct
_atom_sites_solution_secondary difmap
_audit_creation_method SHELXL-2014/7
_audit_update_record
;
2018-12-10 deposited with the CCDC.    2019-04-26 downloaded from the CCDC.
;
_cell_angle_alpha 92.678(16)
_cell_angle_beta 91.124(18)
_cell_angle_gamma 114.185(16)
_cell_formula_units_Z 2
_cell_length_a 10.989(6)
_cell_length_b 12.928(6)
_cell_length_c 24.431(11)
_cell_measurement_reflns_used 6387
_cell_measurement_temperature 150(2)
_cell_measurement_theta_max 26.3335
_cell_measurement_theta_min 2.3185
_cell_volume 3160(3)
_computing_cell_refinement 'SAINT V8.38A (Bruker, 2016)'
_computing_data_collection 'Apex3 v2017.3-0 (Bruker, 2016)'
_computing_data_reduction 'SAINT V8.38A (Bruker, 2016)'
_computing_structure_refinement
;  
SHELXL-2018/3 (Sheldrick, 2015, 2018), 
SHELXLE Rev915 (H\"ubschle et al., 2011)
;
_computing_structure_solution 'SHELXS-97 (Sheldrick, 2008)'
_diffrn_ambient_temperature 150(2)
_diffrn_measured_fraction_theta_full 0.980
_diffrn_measured_fraction_theta_max 0.978
_diffrn_measurement_device_type 'Bruker AXS D8 Quest CMOS diffractometer'
_diffrn_measurement_method 'omega and phi scans'
_diffrn_radiation_monochromator 'Triumph curved graphite crystal'
_diffrn_radiation_type MoK\a
_diffrn_radiation_wavelength 0.71073
_diffrn_reflns_av_R_equivalents 0.1415
_diffrn_reflns_av_unetI/netI 0.1800
_diffrn_reflns_Laue_measured_fraction_full 0.980
_diffrn_reflns_Laue_measured_fraction_max 0.978
_diffrn_reflns_limit_h_max 13
_diffrn_reflns_limit_h_min -13
_diffrn_reflns_limit_k_max 15
_diffrn_reflns_limit_k_min -15
_diffrn_reflns_limit_l_max 29
_diffrn_reflns_limit_l_min -29
_diffrn_reflns_number 33481
_diffrn_reflns_point_group_measured_fraction_full 0.980
_diffrn_reflns_point_group_measured_fraction_max 0.978
_diffrn_reflns_theta_full 25.242
_diffrn_reflns_theta_max 25.680
_diffrn_reflns_theta_min 2.228
_diffrn_source 'sealed tube X-ray source'
_exptl_absorpt_coefficient_mu 0.337
_exptl_absorpt_correction_T_max 0.7454
_exptl_absorpt_correction_T_min 0.5095
_exptl_absorpt_correction_type multi-scan
_exptl_absorpt_process_details
;
 SADABS 2016/2: Krause, L., Herbst-Irmer, R., Sheldrick G.M. & Stalke D.,
 J. Appl. Cryst. 48 (2015) 3-10
;
_exptl_crystal_colour block
_exptl_crystal_density_diffrn 1.195
_exptl_crystal_description yellow
_exptl_crystal_F_000 1226
_exptl_crystal_recrystallization_method 'Re-crystallisation from solvent'
_exptl_crystal_size_max 0.20
_exptl_crystal_size_mid 0.18
_exptl_crystal_size_min 0.15
_refine_diff_density_max 0.705
_refine_diff_density_min -0.852
_refine_diff_density_rms 0.091
_refine_ls_extinction_method none
_refine_ls_goodness_of_fit_ref 1.176
_refine_ls_hydrogen_treatment mixed
_refine_ls_matrix_type full
_refine_ls_number_parameters 806
_refine_ls_number_reflns 11734
_refine_ls_number_restraints 401
_refine_ls_restrained_S_all 1.167
_refine_ls_R_factor_all 0.2633
_refine_ls_R_factor_gt 0.1288
_refine_ls_shift/su_max 0.004
_refine_ls_shift/su_mean 0.000
_refine_ls_structure_factor_coef Fsqd
_refine_ls_weighting_details 'w=1/[\s^2^(Fo^2^)+(0.2373P)^2^+3.0900P] where P=(Fo^2^+2Fc^2^)/3'
_refine_ls_weighting_scheme calc
_refine_ls_wR_factor_gt 0.3444
_refine_ls_wR_factor_ref 0.4225
_reflns_Friedel_coverage 0.000
_reflns_number_gt 4754
_reflns_number_total 11734
_reflns_threshold_expression 'I > 2\s(I)'
_cod_data_source_file c9sc00561g2.cif
_cod_data_source_block jk319
_cod_database_code 1550974
_shelx_shelxl_version_number 2014/7
_shelx_space_group_comment
;
The symmetry employed for this shelxl refinement is uniquely defined
by the following loop, which should always be used as a source of
symmetry information in preference to the above space-group names.
They are only intended as comments.
;

loop_
_space_group_symop_operation_xyz
'x, y, z'
'-x, -y, -z'

loop_
_atom_site_label
_atom_site_type_symbol
_atom_site_fract_x
_atom_site_fract_y
_atom_site_fract_z
_atom_site_U_iso_or_equiv
_atom_site_adp_type
_atom_site_occupancy
_atom_site_site_symmetry_order
_atom_site_calc_flag
_atom_site_refinement_flags_posn
_atom_site_refinement_flags_adp
_atom_site_refinement_flags_occupancy
_atom_site_disorder_assembly
_atom_site_disorder_group
C1 C -0.2842(14) 0.4622(11) 0.2782(6) 0.078(3) Uani 1 1 d . . . . .
C2 C -0.4158(15) 0.4640(12) 0.2768(8) 0.116(7) Uani 1 1 d . . . . .
H2 H -0.4799 0.4263 0.3028 0.139 Uiso 1 1 calc R U . . .
C3 C -0.4441(15) 0.5231(13) 0.2359(8) 0.099(5) Uani 1 1 d . . . . .
H3 H -0.5307 0.5225 0.2328 0.119 Uiso 1 1 calc R U . . .
C4 C -0.3513(14) 0.5813(12) 0.2005(7) 0.100(5) Uani 1 1 d . . . . .
H4 H -0.3690 0.6231 0.1728 0.120 Uiso 1 1 calc R U . . .
C5 C -0.2314(12) 0.5763(11) 0.2070(6) 0.077(4) Uani 1 1 d . . . . .
C6 C -0.2450(12) 0.4067(10) 0.3179(6) 0.076(4) Uani 1 1 d . . . . .
C7 C -0.3036(14) 0.3413(11) 0.3604(6) 0.081(4) Uani 1 1 d . . . . .
H7 H -0.3934 0.3206 0.3702 0.097 Uiso 1 1 calc R U . . .
C8 C -0.2122(16) 0.3091(10) 0.3874(6) 0.085(4) Uani 1 1 d . . . . .
C9 C -0.2248(16) 0.2434(12) 0.4347(6) 0.105(5) Uani 1 1 d . . . . .
C10 C -0.128(2) 0.3121(14) 0.4858(6) 0.142(8) Uani 1 1 d . . . . .
H10A H -0.0434 0.3034 0.4836 0.212 Uiso 1 1 calc R U . . .
H10B H -0.1702 0.2823 0.5199 0.212 Uiso 1 1 calc R U . . .
H10C H -0.1101 0.3927 0.4851 0.212 Uiso 1 1 calc R U . . .
C11 C -0.2024(18) 0.1326(11) 0.4213(7) 0.114(5) Uani 1 1 d . . . . .
H11A H -0.2339 0.1042 0.3835 0.171 Uiso 1 1 calc R U . . .
H11B H -0.2523 0.0747 0.4465 0.171 Uiso 1 1 calc R U . . .
H11C H -0.1070 0.1499 0.4256 0.171 Uiso 1 1 calc R U . . .
C12 C -0.3630(17) 0.2023(15) 0.4554(7) 0.133(7) Uani 1 1 d . . . . .
H12A H -0.4283 0.2209 0.4374 0.160 Uiso 1 1 calc R U . . .
H12B H -0.3855 0.1578 0.4865 0.160 Uiso 1 1 calc R U . . .
C13 C 0.0411(13) 0.3599(10) 0.3725(5) 0.080(4) Uani 1 1 d . . . . .
H13A H 0.0985 0.4328 0.3924 0.096 Uiso 1 1 calc R U . . .
H13B H 0.0320 0.2976 0.3965 0.096 Uiso 1 1 calc R U . . .
C14 C 0.1039(11) 0.3464(10) 0.3218(5) 0.073(3) Uani 1 1 d . . . . .
H14A H 0.1924 0.3476 0.3315 0.087 Uiso 1 1 calc R U . . .
H14B H 0.1190 0.4124 0.2997 0.087 Uiso 1 1 calc R U . . .
C15 C 0.0229(12) 0.2362(9) 0.2857(5) 0.072(3) Uani 1 1 d . . . . .
H15A H -0.0732 0.2200 0.2866 0.087 Uiso 1 1 calc R U . . .
H15B H 0.0355 0.1718 0.3014 0.087 Uiso 1 1 calc R U . . .
C16 C 0.0085(13) 0.1296(10) 0.1837(5) 0.071(3) Uani 1 1 d . . . . .
H16 H -0.0909 0.0968 0.1857 0.085 Uiso 1 1 calc R U . . .
C17 C 0.0611(13) 0.0441(10) 0.2109(6) 0.080(4) Uani 1 1 d . . . . .
H17A H 0.0153 0.0215 0.2456 0.096 Uiso 1 1 calc R U . . .
H17B H 0.0325 -0.0254 0.1861 0.096 Uiso 1 1 calc R U . . .
C18 C 0.2112(12) 0.0862(10) 0.2233(5) 0.083(4) Uani 1 1 d . . . . .
H18A H 0.2266 0.0395 0.2513 0.100 Uiso 1 1 calc R U . . .
H18B H 0.2548 0.0762 0.1896 0.100 Uiso 1 1 calc R U . . .
C19 C 0.2751(12) 0.2112(9) 0.2440(6) 0.079(4) Uani 1 1 d . . . . .
H19A H 0.2604 0.2149 0.2838 0.095 Uiso 1 1 calc R U . . .
H19B H 0.3726 0.2392 0.2399 0.095 Uiso 1 1 calc R U . . .
C20 C 0.2285(11) 0.2938(9) 0.2172(5) 0.069(3) Uani 1 1 d . . . . .
H20 H 0.2693 0.3685 0.2388 0.083 Uiso 1 1 calc R U . . .
C21 C 0.2689(11) 0.3129(10) 0.1584(6) 0.074(3) Uani 1 1 d . . . . .
H21A H 0.3655 0.3313 0.1572 0.089 Uiso 1 1 calc R U . . .
H21B H 0.2558 0.3803 0.1470 0.089 Uiso 1 1 calc R U . . .
C22 C 0.1935(12) 0.2129(10) 0.1157(5) 0.079(3) Uani 1 1 d . . . . .
H22A H 0.2060 0.2424 0.0786 0.094 Uiso 1 1 calc R U . . .
H22B H 0.2342 0.1574 0.1171 0.094 Uiso 1 1 calc R U . . .
C23 C 0.0425(11) 0.1507(9) 0.1244(6) 0.076(4) Uani 1 1 d . . . . .
H23A H -0.0032 0.1963 0.1100 0.091 Uiso 1 1 calc R U . . .
H23B H 0.0076 0.0769 0.1028 0.091 Uiso 1 1 calc R U . . .
C24 C -0.1737(13) 0.2958(9) 0.1662(6) 0.077(4) Uani 1 1 d . . . . .
C25 C -0.2700(13) 0.2232(10) 0.1963(6) 0.080(4) Uani 1 1 d . . . . .
H25 H -0.2491 0.2007 0.2305 0.096 Uiso 1 1 calc R U . . .
C26 C -0.4017(13) 0.1822(11) 0.1752(7) 0.082(4) Uani 1 1 d . . . . .
H26 H -0.4717 0.1316 0.1957 0.098 Uiso 1 1 calc R U . . .
C27 C -0.4325(16) 0.2137(13) 0.1251(8) 0.098(5) Uani 1 1 d . . . . .
H27 H -0.5227 0.1844 0.1116 0.118 Uiso 1 1 calc R U . . .
C28 C -0.3359(16) 0.2850(13) 0.0959(7) 0.093(4) Uani 1 1 d . . . . .
H28 H -0.3558 0.3071 0.0615 0.111 Uiso 1 1 calc R U . . .
C29 C -0.2059(14) 0.3261(10) 0.1170(6) 0.077(3) Uani 1 1 d . . . . .
H29 H -0.1364 0.3772 0.0965 0.092 Uiso 1 1 calc R U . . .
C30 C -0.1219(12) 0.6321(10) 0.1675(6) 0.072(3) Uani 1 1 d . . . . .
C31 C -0.1142(14) 0.6991(11) 0.1265(6) 0.080(4) Uani 1 1 d . . . . .
H31 H -0.1814 0.7231 0.1153 0.096 Uiso 1 1 calc R U . . .
C32 C 0.0073(13) 0.7276(10) 0.1033(5) 0.073(3) Uani 1 1 d . . . . .
C33 C 0.0641(15) 0.7982(11) 0.0576(5) 0.083(4) Uani 1 1 d . . . . .
C34 C -0.0358(17) 0.8401(13) 0.0343(6) 0.102(5) Uani 1 1 d . . . . .
H34A H 0.0041 0.8898 0.0045 0.153 Uiso 1 1 calc R U . . .
H34B H -0.0597 0.8825 0.0633 0.153 Uiso 1 1 calc R U . . .
H34C H -0.1161 0.7750 0.0201 0.153 Uiso 1 1 calc R U . . .
C35 C 0.1901(19) 0.9042(11) 0.0768(6) 0.117(6) Uani 1 1 d . . . . .
H35A H 0.2122 0.9602 0.0488 0.175 Uiso 1 1 calc R U . . .
H35B H 0.2648 0.8825 0.0826 0.175 Uiso 1 1 calc R U . . .
H35C H 0.1735 0.9372 0.1112 0.175 Uiso 1 1 calc R U . . .
C36 C 0.1015(19) 0.7287(13) 0.0106(5) 0.118(6) Uani 1 1 d . . . . .
H36A H 0.1285 0.7741 -0.0216 0.177 Uiso 1 1 calc R U . . .
H36B H 0.0237 0.6578 0.0005 0.177 Uiso 1 1 calc R U . . .
H36C H 0.1753 0.7112 0.0238 0.177 Uiso 1 1 calc R U . . .
C37 C 0.1926(13) 0.6659(11) 0.1287(4) 0.077(3) Uani 1 1 d . . . . .
H37A H 0.2485 0.7263 0.1051 0.093 Uiso 1 1 calc R U . . .
H37B H 0.1768 0.5918 0.1098 0.093 Uiso 1 1 calc R U . . .
C38 C 0.2721(12) 0.6781(10) 0.1855(5) 0.077(4) Uani 1 1 d . . . . .
H38A H 0.2228 0.6109 0.2065 0.093 Uiso 1 1 calc R U . . .
H38B H 0.3605 0.6786 0.1779 0.093 Uiso 1 1 calc R U . . .
C39 C 0.2923(12) 0.7839(9) 0.2203(5) 0.072(3) Uani 1 1 d . . . . .
H39A H 0.2097 0.7969 0.2181 0.086 Uiso 1 1 calc R U . . .
H39B H 0.3649 0.8499 0.2054 0.086 Uiso 1 1 calc R U . . .
C40 C 0.4412(11) 0.7254(9) 0.2937(6) 0.069(3) Uani 1 1 d . . . . .
H40 H 0.4105 0.6497 0.2732 0.083 Uiso 1 1 calc R U . . .
C41 C 0.4676(13) 0.7112(10) 0.3530(5) 0.078(3) Uani 1 1 d . . . . .
H41A H 0.3911 0.6439 0.3648 0.093 Uiso 1 1 calc R U . . .
H41B H 0.5473 0.6937 0.3552 0.093 Uiso 1 1 calc R U . . .
C42 C 0.4899(11) 0.8084(10) 0.3936(5) 0.074(3) Uani 1 1 d . . . . .
H42A H 0.5851 0.8620 0.3943 0.089 Uiso 1 1 calc R U . . .
H42B H 0.4699 0.7791 0.4306 0.089 Uiso 1 1 calc R U . . .
C43 C 0.4033(12) 0.8726(9) 0.3805(5) 0.074(4) Uani 1 1 d . . . . .
H43A H 0.3141 0.8301 0.3950 0.089 Uiso 1 1 calc R U . . .
H43B H 0.4428 0.9472 0.4013 0.089 Uiso 1 1 calc R U . . .
C44 C 0.3828(11) 0.8940(8) 0.3217(5) 0.063(3) Uani 1 1 d . . . . .
H44 H 0.3148 0.9268 0.3197 0.075 Uiso 1 1 calc R U . . .
C45 C 0.5125(12) 0.9765(9) 0.2981(5) 0.077(4) Uani 1 1 d . . . . .
H45A H 0.4893 1.0010 0.2631 0.093 Uiso 1 1 calc R U . . .
H45B H 0.5513 1.0447 0.3237 0.093 Uiso 1 1 calc R U . . .
C46 C 0.6210(11) 0.9333(9) 0.2873(5) 0.077(4) Uani 1 1 d . . . . .
H46A H 0.6761 0.9451 0.3215 0.093 Uiso 1 1 calc R U . . .
H46B H 0.6800 0.9794 0.2594 0.093 Uiso 1 1 calc R U . . .
C47 C 0.5673(11) 0.8079(9) 0.2676(5) 0.075(3) Uani 1 1 d . . . . .
H47A H 0.6389 0.7816 0.2739 0.090 Uiso 1 1 calc R U . . .
H47B H 0.5489 0.8024 0.2275 0.090 Uiso 1 1 calc R U . . .
C48 C 0.0402(12) 0.7214(9) 0.3350(6) 0.068(3) Uani 1 1 d . . . . .
C49 C -0.0248(12) 0.6810(10) 0.3819(6) 0.076(3) Uani 1 1 d . . . . .
H49 H -0.0060 0.6282 0.4024 0.091 Uiso 1 1 calc R U . . .
C50 C -0.1207(12) 0.7213(13) 0.3986(6) 0.089(4) Uani 1 1 d . . . . .
H50 H -0.1698 0.6915 0.4301 0.107 Uiso 1 1 calc R U . . .
C51 C -0.1469(15) 0.8028(14) 0.3711(8) 0.102(5) Uani 1 1 d . . . . .
H51 H -0.2090 0.8309 0.3844 0.122 Uiso 1 1 calc R U . . .
C52 C -0.0820(13) 0.8397(11) 0.3257(7) 0.086(4) Uani 1 1 d . . . . .
H52 H -0.1006 0.8930 0.3056 0.103 Uiso 1 1 calc R U . . .
C53 C 0.0130(12) 0.8018(10) 0.3070(5) 0.074(3) Uani 1 1 d . . . . .
H53 H 0.0594 0.8310 0.2749 0.089 Uiso 1 1 calc R U . . .
O1 O 0.6154(15) 0.7934(9) 0.1036(6) 0.156(4) Uani 1 1 d D U . . .
C54 C 0.683(2) 0.9016(11) 0.1236(7) 0.139(4) Uani 1 1 d D U . . .
H54A H 0.7735 0.9132 0.1372 0.167 Uiso 1 1 calc R U . . .
H54B H 0.6358 0.9183 0.1545 0.167 Uiso 1 1 calc R U . . .
C55 C 0.693(2) 0.9768(13) 0.0797(8) 0.145(5) Uani 1 1 d D U . . .
H55A H 0.7716 0.9883 0.0577 0.173 Uiso 1 1 calc R U . . .
H55B H 0.6999 1.0516 0.0948 0.173 Uiso 1 1 calc R U . . .
C56 C 0.567(2) 0.9173(14) 0.0457(9) 0.160(5) Uani 1 1 d D U . . .
H56A H 0.4946 0.9373 0.0594 0.192 Uiso 1 1 calc R U . . .
H56B H 0.5803 0.9351 0.0068 0.192 Uiso 1 1 calc R U . . .
C57 C 0.539(2) 0.8021(15) 0.0529(10) 0.172(5) Uani 1 1 d D U . . .
H57A H 0.5652 0.7690 0.0203 0.207 Uiso 1 1 calc R U . . .
H57B H 0.4418 0.7588 0.0570 0.207 Uiso 1 1 calc R U . . .
O2 O 0.382(8) 0.214(5) 0.423(3) 0.182(7) Uani 0.217(17) 1 d D U P A 1
C58 C 0.330(10) 0.203(5) 0.473(3) 0.184(7) Uani 0.217(17) 1 d D U P A 1
H58A H 0.2621 0.2353 0.4747 0.220 Uiso 0.217(17) 1 calc R U P A 1
H58B H 0.4010 0.2439 0.5015 0.220 Uiso 0.217(17) 1 calc R U P A 1
C59 C 0.269(11) 0.083(5) 0.482(3) 0.181(7) Uani 0.217(17) 1 d D U P A 1
H59A H 0.2042 0.0670 0.5111 0.217 Uiso 0.217(17) 1 calc R U P A 1
H59B H 0.3379 0.0556 0.4919 0.217 Uiso 0.217(17) 1 calc R U P A 1
C60 C 0.201(13) 0.029(6) 0.427(4) 0.180(7) Uani 0.217(17) 1 d D U P A 1
H60A H 0.2059 -0.0445 0.4192 0.216 Uiso 0.217(17) 1 calc R U P A 1
H60B H 0.1059 0.0179 0.4262 0.216 Uiso 0.217(17) 1 calc R U P A 1
C61 C 0.277(12) 0.112(7) 0.391(2) 0.180(7) Uani 0.217(17) 1 d D U P A 1
H61A H 0.2166 0.1360 0.3693 0.215 Uiso 0.217(17) 1 calc R U P A 1
H61B H 0.3204 0.0781 0.3649 0.215 Uiso 0.217(17) 1 calc R U P A 1
O2B O 0.256(3) 0.2119(13) 0.4119(8) 0.183(6) Uani 0.783(17) 1 d D U P A 2
C58B C 0.189(4) 0.197(2) 0.4580(10) 0.181(7) Uani 0.783(17) 1 d D U P A 2
H58C H 0.0969 0.1898 0.4496 0.217 Uiso 0.783(17) 1 calc R U P A 2
H58D H 0.2333 0.2641 0.4840 0.217 Uiso 0.783(17) 1 calc R U P A 2
C59B C 0.1837(13) 0.0977(15) 0.4822(9) 0.184(7) Uani 0.783(17) 1 d D U P A 2
H59C H 0.0989 0.0606 0.5009 0.221 Uiso 0.783(17) 1 calc R U P A 2
H59D H 0.2587 0.1173 0.5095 0.221 Uiso 0.783(17) 1 calc R U P A 2
C60B C 0.194(5) 0.019(2) 0.4370(10) 0.178(6) Uani 0.783(17) 1 d D U P A 2
H60C H 0.2655 -0.0058 0.4453 0.213 Uiso 0.783(17) 1 calc R U P A 2
H60D H 0.1082 -0.0478 0.4299 0.213 Uiso 0.783(17) 1 calc R U P A 2
C61B C 0.225(4) 0.0913(19) 0.3922(10) 0.178(6) Uani 0.783(17) 1 d D U P A 2
H61C H 0.1484 0.0640 0.3652 0.214 Uiso 0.783(17) 1 calc R U P A 2
H61D H 0.3030 0.0883 0.3737 0.214 Uiso 0.783(17) 1 calc R U P A 2
O3 O 0.397(4) 0.507(4) 0.4625(14) 0.187(11) Uani 0.5 1 d D U P B -1
C63 C 0.505(5) 0.487(4) 0.4521(17) 0.168(13) Uani 0.5 1 d D U P B -1
H63A H 0.5621 0.5423 0.4265 0.202 Uiso 0.5 1 calc R U P B -1
H63B H 0.4775 0.4098 0.4347 0.202 Uiso 0.5 1 calc R U P B -1
C64 C 0.581(4) 0.497(5) 0.503(2) 0.191(16) Uani 0.5 1 d D U P B -1
H64A H 0.6454 0.5769 0.5111 0.229 Uiso 0.5 1 calc R U P B -1
H64B H 0.6295 0.4479 0.5007 0.229 Uiso 0.5 1 calc R U P B -1
C65 C 0.476(6) 0.460(5) 0.5452(17) 0.200(17) Uani 0.5 1 d D U P B -1
H65A H 0.4334 0.3759 0.5464 0.240 Uiso 0.5 1 calc R U P B -1
H65B H 0.5128 0.4941 0.5822 0.240 Uiso 0.5 1 calc R U P B -1
C66 C 0.386(4) 0.503(2) 0.5241(16) 0.154(12) Uani 0.5 1 d D U P B -1
H66A H 0.4076 0.5798 0.5409 0.185 Uiso 0.5 1 calc R U P B -1
H66B H 0.2933 0.4530 0.5330 0.185 Uiso 0.5 1 calc R U P B -1
O4 O 0.355(4) 0.509(4) 0.033(2) 0.238(15) Uani 0.5 1 d D U P C -1
C67 C 0.347(3) 0.486(2) -0.0211(19) 0.175(14) Uani 0.5 1 d D U P C -1
H67A H 0.2998 0.5266 -0.0392 0.209 Uiso 0.5 1 calc R U P C -1
H67B H 0.2950 0.4034 -0.0292 0.209 Uiso 0.5 1 calc R U P C -1
C68 C 0.478(5) 0.520(6) -0.0420(15) 0.161(14) Uani 0.5 1 d D U P C -1
H68A H 0.5042 0.5926 -0.0598 0.193 Uiso 0.5 1 calc R U P C -1
H68B H 0.4792 0.4615 -0.0695 0.193 Uiso 0.5 1 calc R U P C -1
C69 C 0.573(4) 0.533(5) 0.0058(19) 0.197(18) Uani 0.5 1 d D U P C -1
H69A H 0.6234 0.4855 -0.0003 0.236 Uiso 0.5 1 calc R U P C -1
H69B H 0.6360 0.6131 0.0136 0.236 Uiso 0.5 1 calc R U P C -1
C70 C 0.482(5) 0.493(7) 0.0484(17) 0.22(2) Uani 0.5 1 d D U P C -1
H70A H 0.5221 0.5361 0.0835 0.269 Uiso 0.5 1 calc R U P C -1
H70B H 0.4594 0.4116 0.0530 0.269 Uiso 0.5 1 calc R U P C -1
B1 B 0.0686(14) 0.2457(10) 0.2208(6) 0.069(4) Uani 1 1 d . . . . .
B2 B 0.3294(12) 0.7759(11) 0.2839(6) 0.067(4) Uani 1 1 d . . . . .
Fe1 Fe -0.00753(15) 0.51387(14) 0.24827(8) 0.0693(6) Uani 1 1 d . . . . .
N1 N -0.1949(9) 0.5179(8) 0.2442(5) 0.074(3) Uani 1 1 d . . . . .
N2 N -0.1146(11) 0.4156(8) 0.3191(4) 0.074(3) Uani 1 1 d . . . . .
N3 N -0.0957(9) 0.3581(7) 0.3599(4) 0.066(3) Uani 1 1 d . . . . .
N4 N -0.0088(10) 0.6165(8) 0.1738(5) 0.069(3) Uani 1 1 d . . . . .
N5 N 0.0686(10) 0.6733(8) 0.1345(4) 0.070(3) Uani 1 1 d . . . . .
P1 P 0.0022(3) 0.3590(2) 0.19311(14) 0.0667(9) Uani 1 1 d D . . . .
H1 H 0.033(11) 0.384(9) 0.155(2) 0.080 Uiso 1 1 d D U . . .
P2 P 0.1538(3) 0.6626(2) 0.30823(15) 0.0678(9) Uani 1 1 d D . . . .
H2A H 0.122(9) 0.618(7) 0.342(2) 0.081 Uiso 1 1 d D U . . .

loop_
_atom_site_aniso_label
_atom_site_aniso_U_11
_atom_site_aniso_U_22
_atom_site_aniso_U_33
_atom_site_aniso_U_23
_atom_site_aniso_U_13
_atom_site_aniso_U_12
C1 0.078(10) 0.066(8) 0.082(9) -0.005(7) 0.009(8) 0.021(7)
C2 0.083(11) 0.067(9) 0.175(18) -0.058(11) 0.041(11) 0.012(8)
C3 0.070(9) 0.080(9) 0.158(17) -0.008(10) 0.004(10) 0.042(8)
C4 0.069(9) 0.088(9) 0.150(14) -0.038(9) -0.004(10) 0.045(8)
C5 0.057(8) 0.069(7) 0.104(10) 0.000(7) -0.006(7) 0.026(6)
C6 0.054(8) 0.058(7) 0.098(11) -0.031(8) 0.017(7) 0.007(6)
C7 0.074(9) 0.073(8) 0.094(11) -0.020(8) 0.011(8) 0.031(7)
C8 0.104(11) 0.048(6) 0.074(9) -0.008(6) 0.044(9) 0.001(7)
C9 0.101(12) 0.094(10) 0.072(10) -0.018(8) 0.006(8) -0.007(8)
C10 0.168(18) 0.112(11) 0.079(11) -0.026(9) 0.011(11) -0.007(11)
C11 0.133(15) 0.081(9) 0.111(12) -0.001(8) -0.020(10) 0.029(9)
C12 0.093(12) 0.148(15) 0.109(13) 0.018(11) 0.037(10) -0.004(10)
C13 0.086(10) 0.073(7) 0.070(8) -0.010(6) 0.006(7) 0.023(7)
C14 0.050(7) 0.070(7) 0.091(9) -0.017(6) -0.002(6) 0.020(5)
C15 0.065(8) 0.051(6) 0.086(9) -0.009(6) 0.010(6) 0.011(5)
C16 0.080(8) 0.075(7) 0.072(9) 0.000(6) 0.007(7) 0.047(7)
C17 0.077(9) 0.062(7) 0.103(10) -0.013(7) 0.007(7) 0.033(6)
C18 0.073(9) 0.075(7) 0.105(10) -0.003(7) 0.016(7) 0.035(7)
C19 0.063(8) 0.072(7) 0.102(10) -0.017(7) 0.004(7) 0.029(6)
C20 0.055(7) 0.058(6) 0.092(9) -0.016(6) 0.000(6) 0.022(5)
C21 0.047(7) 0.067(7) 0.103(10) -0.008(7) -0.006(6) 0.020(5)
C22 0.067(8) 0.084(8) 0.080(9) -0.004(7) 0.004(7) 0.027(7)
C23 0.056(7) 0.054(6) 0.112(11) -0.018(7) -0.008(7) 0.020(5)
C24 0.085(9) 0.048(6) 0.094(10) -0.013(7) 0.018(8) 0.025(6)
C25 0.075(9) 0.062(7) 0.100(10) 0.007(7) 0.029(8) 0.024(6)
C26 0.048(8) 0.080(8) 0.109(12) 0.005(8) 0.024(8) 0.016(6)
C27 0.073(10) 0.095(10) 0.129(15) -0.007(10) 0.012(10) 0.038(9)
C28 0.086(11) 0.110(11) 0.093(11) 0.010(9) 0.011(9) 0.050(9)
C29 0.073(9) 0.077(8) 0.087(10) 0.003(7) 0.021(8) 0.038(7)
C30 0.067(9) 0.063(7) 0.072(9) -0.017(7) 0.001(7) 0.015(6)
C31 0.076(9) 0.071(8) 0.088(10) -0.028(7) -0.024(8) 0.030(7)
C32 0.074(9) 0.075(7) 0.079(9) -0.026(7) -0.015(7) 0.045(7)
C33 0.120(12) 0.085(8) 0.058(8) 0.004(7) 0.010(8) 0.058(9)
C34 0.151(14) 0.105(10) 0.080(10) 0.000(8) -0.001(9) 0.084(11)
C35 0.177(17) 0.078(9) 0.076(10) 0.011(7) 0.025(10) 0.031(10)
C36 0.192(18) 0.120(11) 0.061(9) -0.011(8) 0.008(10) 0.085(12)
C37 0.072(9) 0.102(9) 0.060(8) -0.004(7) -0.005(6) 0.039(7)
C38 0.055(7) 0.084(8) 0.105(10) -0.011(7) 0.001(7) 0.043(6)
C39 0.073(8) 0.063(7) 0.069(8) -0.007(6) 0.007(6) 0.019(6)
C40 0.060(7) 0.049(6) 0.095(10) -0.007(6) 0.007(6) 0.018(5)
C41 0.074(9) 0.080(8) 0.087(10) 0.007(7) 0.005(7) 0.038(7)
C42 0.049(7) 0.077(7) 0.095(9) -0.015(7) -0.009(6) 0.028(6)
C43 0.058(7) 0.059(6) 0.089(10) -0.013(6) 0.010(6) 0.010(5)
C44 0.054(7) 0.050(6) 0.082(9) -0.004(6) 0.000(6) 0.021(5)
C45 0.079(9) 0.047(6) 0.089(9) -0.013(6) 0.006(7) 0.009(6)
C46 0.050(7) 0.071(7) 0.095(9) -0.025(7) 0.009(6) 0.011(5)
C47 0.046(7) 0.081(7) 0.094(9) -0.018(7) -0.004(6) 0.026(6)
C48 0.062(7) 0.059(6) 0.090(9) -0.005(6) 0.005(7) 0.032(6)
C49 0.069(8) 0.063(7) 0.090(10) -0.015(7) 0.003(7) 0.023(6)
C50 0.049(7) 0.119(11) 0.087(10) -0.019(9) 0.004(7) 0.025(7)
C51 0.064(9) 0.109(12) 0.136(15) -0.005(11) 0.008(10) 0.039(9)
C52 0.053(8) 0.083(8) 0.132(13) 0.011(9) -0.009(8) 0.038(7)
C53 0.064(8) 0.070(7) 0.074(8) -0.015(6) -0.008(6) 0.015(6)
O1 0.159(9) 0.091(5) 0.190(10) -0.018(6) -0.005(7) 0.027(6)
C54 0.152(9) 0.072(6) 0.176(11) -0.018(7) 0.021(8) 0.030(7)
C55 0.155(10) 0.082(7) 0.190(11) -0.012(7) 0.017(9) 0.043(7)
C56 0.157(10) 0.107(8) 0.196(11) 0.003(8) 0.003(9) 0.036(8)
C57 0.168(10) 0.113(7) 0.201(11) -0.009(8) -0.009(9) 0.025(8)
O2 0.303(18) 0.131(9) 0.146(11) -0.006(8) -0.020(12) 0.126(11)
C58 0.303(18) 0.132(8) 0.148(10) -0.008(8) -0.016(11) 0.125(11)
C59 0.301(18) 0.132(9) 0.148(11) -0.005(8) -0.018(12) 0.129(11)
C60 0.300(18) 0.131(9) 0.147(11) -0.004(8) -0.019(11) 0.129(11)
C61 0.302(18) 0.129(8) 0.145(10) -0.004(8) -0.021(11) 0.129(11)
O2B 0.306(18) 0.129(7) 0.147(10) -0.007(7) -0.020(11) 0.125(10)
C58B 0.301(19) 0.130(8) 0.146(11) -0.012(9) -0.011(12) 0.127(11)
C59B 0.302(18) 0.135(8) 0.149(10) -0.008(8) -0.013(11) 0.126(11)
C60B 0.297(18) 0.131(8) 0.147(10) -0.002(7) -0.021(11) 0.132(11)
C61B 0.302(18) 0.127(8) 0.144(10) -0.002(7) -0.023(11) 0.129(11)
O3 0.26(3) 0.190(19) 0.16(2) 0.053(19) 0.06(2) 0.14(2)
C63 0.25(3) 0.15(2) 0.19(3) 0.04(2) 0.06(2) 0.16(2)
C64 0.25(3) 0.17(2) 0.22(3) 0.00(3) 0.05(3) 0.15(2)
C65 0.24(3) 0.18(3) 0.20(3) 0.04(2) 0.06(3) 0.11(2)
C66 0.24(3) 0.125(18) 0.16(2) 0.036(19) 0.09(2) 0.13(2)
O4 0.23(3) 0.23(2) 0.23(3) 0.00(2) 0.01(2) 0.07(2)
C67 0.18(3) 0.18(2) 0.18(3) 0.04(2) -0.06(2) 0.09(2)
C68 0.18(3) 0.18(2) 0.15(3) -0.01(2) 0.00(2) 0.11(2)
C69 0.19(3) 0.21(3) 0.17(3) 0.01(3) 0.00(3) 0.07(2)
C70 0.23(3) 0.22(3) 0.19(3) -0.01(3) 0.02(3) 0.07(3)
B1 0.060(8) 0.045(6) 0.092(11) -0.007(7) 0.001(7) 0.015(6)
B2 0.038(7) 0.060(7) 0.095(11) -0.012(7) -0.002(7) 0.015(6)
Fe1 0.0470(9) 0.0641(9) 0.0942(12) -0.0175(8) -0.0005(9) 0.0229(8)
N1 0.066(6) 0.054(5) 0.087(8) -0.020(5) 0.013(6) 0.012(5)
N2 0.084(8) 0.063(6) 0.070(7) -0.013(5) 0.014(6) 0.024(5)
N3 0.062(6) 0.055(5) 0.066(7) -0.019(5) 0.013(5) 0.010(5)
N4 0.050(6) 0.062(5) 0.098(8) -0.016(5) -0.001(6) 0.027(5)
N5 0.061(6) 0.066(5) 0.078(7) -0.018(5) -0.005(6) 0.024(5)
P1 0.0579(19) 0.0558(16) 0.084(2) -0.0074(16) 0.0095(16) 0.0220(14)
P2 0.0541(18) 0.0572(16) 0.090(2) -0.0093(16) -0.0002(16) 0.0223(14)

loop_
_atom_type_symbol
_atom_type_description
_atom_type_scat_dispersion_real
_atom_type_scat_dispersion_imag
_atom_type_scat_source
C C 0.0033 0.0016 'International Tables Vol C Tables 4.2.6.8 and 6.1.1.4'
H H 0.0000 0.0000 'International Tables Vol C Tables 4.2.6.8 and 6.1.1.4'
B B 0.0013 0.0007 'International Tables Vol C Tables 4.2.6.8 and 6.1.1.4'
Fe Fe 0.3463 0.8444 'International Tables Vol C Tables 4.2.6.8 and 6.1.1.4'
N N 0.0061 0.0033 'International Tables Vol C Tables 4.2.6.8 and 6.1.1.4'
P P 0.1023 0.0942 'International Tables Vol C Tables 4.2.6.8 and 6.1.1.4'
O O 0.0106 0.0060 'International Tables Vol C Tables 4.2.6.8 and 6.1.1.4'

loop_
_geom_angle_atom_site_label_1
_geom_angle_atom_site_label_2
_geom_angle_atom_site_label_3
_geom_angle
N1 C1 C6 116.7(13)
N1 C1 C2 121.1(15)
C6 C1 C2 122.2(15)
C3 C2 C1 117.5(15)
C3 C2 H2 121.3
C1 C2 H2 121.3
C4 C3 C2 121.4(14)
C4 C3 H3 119.3
C2 C3 H3 119.3
C3 C4 C5 115.7(16)
C3 C4 H4 122.2
C5 C4 H4 122.2
C4 C5 N1 127.5(14)
C4 C5 C30 120.5(15)
N1 C5 C30 111.8(11)
C7 C6 N2 105.1(14)
C7 C6 C1 136.0(13)
N2 C6 C1 118.8(13)
C6 C7 C8 110.3(13)
C6 C7 H7 124.9
C8 C7 H7 124.9
N3 C8 C7 105.0(12)
N3 C8 C9 123.6(16)
C7 C8 C9 131.3(14)
C8 C9 C12 110.9(15)
C8 C9 C11 112.5(12)
C12 C9 C11 104.9(13)
C8 C9 C10 114.1(12)
C12 C9 C10 105.5(13)
C11 C9 C10 108.2(15)
C9 C10 H10A 109.5
C9 C10 H10B 109.5
H10A C10 H10B 109.5
C9 C10 H10C 109.5
H10A C10 H10C 109.5
H10B C10 H10C 109.5
C9 C11 H11A 109.5
C9 C11 H11B 109.5
H11A C11 H11B 109.5
C9 C11 H11C 109.5
H11A C11 H11C 109.5
H11B C11 H11C 109.5
C9 C12 H12A 120.0
C9 C12 H12B 120.0
H12A C12 H12B 120.0
C14 C13 N3 110.7(10)
C14 C13 H13A 109.5
N3 C13 H13A 109.5
C14 C13 H13B 109.5
N3 C13 H13B 109.5
H13A C13 H13B 108.1
C13 C14 C15 115.0(10)
C13 C14 H14A 108.5
C15 C14 H14A 108.5
C13 C14 H14B 108.5
C15 C14 H14B 108.5
H14A C14 H14B 107.5
C14 C15 B1 112.5(9)
C14 C15 H15A 109.1
B1 C15 H15A 109.1
C14 C15 H15B 109.1
B1 C15 H15B 109.1
H15A C15 H15B 107.8
C23 C16 B1 110.8(10)
C23 C16 C17 114.7(10)
B1 C16 C17 107.1(10)
C23 C16 H16 108.0
B1 C16 H16 108.0
C17 C16 H16 108.0
C18 C17 C16 117.8(10)
C18 C17 H17A 107.9
C16 C17 H17A 107.9
C18 C17 H17B 107.9
C16 C17 H17B 107.9
H17A C17 H17B 107.2
C19 C18 C17 112.3(10)
C19 C18 H18A 109.2
C17 C18 H18A 109.2
C19 C18 H18B 109.2
C17 C18 H18B 109.2
H18A C18 H18B 107.9
C20 C19 C18 118.2(11)
C20 C19 H19A 107.7
C18 C19 H19A 107.7
C20 C19 H19B 107.7
C18 C19 H19B 107.7
H19A C19 H19B 107.1
C21 C20 C19 113.1(10)
C21 C20 B1 110.6(10)
C19 C20 B1 108.3(10)
C21 C20 H20 108.2
C19 C20 H20 108.2
B1 C20 H20 108.2
C20 C21 C22 116.3(10)
C20 C21 H21A 108.2
C22 C21 H21A 108.2
C20 C21 H21B 108.2
C22 C21 H21B 108.2
H21A C21 H21B 107.4
C23 C22 C21 114.2(10)
C23 C22 H22A 108.7
C21 C22 H22A 108.7
C23 C22 H22B 108.7
C21 C22 H22B 108.7
H22A C22 H22B 107.6
C16 C23 C22 113.9(10)
C16 C23 H23A 108.8
C22 C23 H23A 108.8
C16 C23 H23B 108.8
C22 C23 H23B 108.8
H23A C23 H23B 107.7
C25 C24 C29 120.3(14)
C25 C24 P1 119.8(13)
C29 C24 P1 119.9(10)
C24 C25 C26 117.4(15)
C24 C25 H25 121.3
C26 C25 H25 121.3
C27 C26 C25 121.5(13)
C27 C26 H26 119.2
C25 C26 H26 119.2
C28 C27 C26 120.1(16)
C28 C27 H27 119.9
C26 C27 H27 119.9
C27 C28 C29 118.3(16)
C27 C28 H28 120.9
C29 C28 H28 120.9
C24 C29 C28 122.3(13)
C24 C29 H29 118.8
C28 C29 H29 118.8
C31 C30 N4 111.2(12)
C31 C30 C5 131.4(13)
N4 C30 C5 117.3(13)
C30 C31 C32 108.4(12)
C30 C31 H31 125.8
C32 C31 H31 125.8
C31 C32 N5 103.5(12)
C31 C32 C33 130.1(13)
N5 C32 C33 126.5(12)
C32 C33 C34 109.8(12)
C32 C33 C35 110.8(11)
C34 C33 C35 107.1(12)
C32 C33 C36 110.7(10)
C34 C33 C36 109.2(11)
C35 C33 C36 109.1(13)
C33 C34 H34A 109.5
C33 C34 H34B 109.5
H34A C34 H34B 109.5
C33 C34 H34C 109.5
H34A C34 H34C 109.5
H34B C34 H34C 109.5
C33 C35 H35A 109.5
C33 C35 H35B 109.5
H35A C35 H35B 109.5
C33 C35 H35C 109.5
H35A C35 H35C 109.5
H35B C35 H35C 109.5
C33 C36 H36A 109.5
C33 C36 H36B 109.5
H36A C36 H36B 109.5
C33 C36 H36C 109.5
H36A C36 H36C 109.5
H36B C36 H36C 109.5
N5 C37 C38 113.4(10)
N5 C37 H37A 108.9
C38 C37 H37A 108.9
N5 C37 H37B 108.9
C38 C37 H37B 108.9
H37A C37 H37B 107.7
C39 C38 C37 113.9(10)
C39 C38 H38A 108.8
C37 C38 H38A 108.8
C39 C38 H38B 108.8
C37 C38 H38B 108.8
H38A C38 H38B 107.7
C38 C39 B2 112.8(10)
C38 C39 H39A 109.0
B2 C39 H39A 109.0
C38 C39 H39B 109.0
B2 C39 H39B 109.0
H39A C39 H39B 107.8
C41 C40 C47 111.7(10)
C41 C40 B2 114.1(10)
C47 C40 B2 105.5(10)
C41 C40 H40 108.5
C47 C40 H40 108.5
B2 C40 H40 108.5
C42 C41 C40 117.9(10)
C42 C41 H41A 107.8
C40 C41 H41A 107.8
C42 C41 H41B 107.8
C40 C41 H41B 107.8
H41A C41 H41B 107.2
C41 C42 C43 113.0(10)
C41 C42 H42A 109.0
C43 C42 H42A 109.0
C41 C42 H42B 109.0
C43 C42 H42B 109.0
H42A C42 H42B 107.8
C44 C43 C42 119.0(10)
C44 C43 H43A 107.6
C42 C43 H43A 107.6
C44 C43 H43B 107.6
C42 C43 H43B 107.6
H43A C43 H43B 107.0
C43 C44 C45 111.8(10)
C43 C44 B2 110.4(9)
C45 C44 B2 107.8(9)
C43 C44 H44 109.0
C45 C44 H44 109.0
B2 C44 H44 109.0
C46 C45 C44 117.4(9)
C46 C45 H45A 108.0
C44 C45 H45A 108.0
C46 C45 H45B 107.9
C44 C45 H45B 107.9
H45A C45 H45B 107.2
C45 C46 C47 114.2(9)
C45 C46 H46A 108.7
C47 C46 H46A 108.7
C45 C46 H46B 108.7
C47 C46 H46B 108.7
H46A C46 H46B 107.6
C46 C47 C40 117.5(9)
C46 C47 H47A 107.9
C40 C47 H47A 107.9
C46 C47 H47B 107.9
C40 C47 H47B 107.9
H47A C47 H47B 107.2
C49 C48 C53 119.7(11)
C49 C48 P2 119.0(9)
C53 C48 P2 121.2(10)
C48 C49 C50 117.2(13)
C48 C49 H49 121.4
C50 C49 H49 121.4
C51 C50 C49 123.1(14)
C51 C50 H50 118.4
C49 C50 H50 118.4
C52 C51 C50 117.7(14)
C52 C51 H51 121.1
C50 C51 H51 121.1
C51 C52 C53 121.5(14)
C51 C52 H52 119.3
C53 C52 H52 119.3
C48 C53 C52 120.6(13)
C48 C53 H53 119.7
C52 C53 H53 119.7
C54 O1 C57 104.7(13)
O1 C54 C55 108.4(14)
O1 C54 H54A 110.0
C55 C54 H54A 110.0
O1 C54 H54B 110.0
C55 C54 H54B 110.0
H54A C54 H54B 108.4
C54 C55 C56 104.7(14)
C54 C55 H55A 110.8
C56 C55 H55A 110.8
C54 C55 H55B 110.8
C56 C55 H55B 110.8
H55A C55 H55B 108.9
C57 C56 C55 101.9(16)
C57 C56 H56A 111.4
C55 C56 H56A 111.4
C57 C56 H56B 111.4
C55 C56 H56B 111.4
H56A C56 H56B 109.2
C56 C57 O1 109.5(14)
C56 C57 H57A 109.8
O1 C57 H57A 109.8
C56 C57 H57B 109.8
O1 C57 H57B 109.8
H57A C57 H57B 108.2
C58 O2 C61 101(2)
O2 C58 C59 107(3)
O2 C58 H58A 110.3
C59 C58 H58A 110.3
O2 C58 H58B 110.4
C59 C58 H58B 110.4
H58A C58 H58B 108.6
C58 C59 C60 104(2)
C58 C59 H59A 110.9
C60 C59 H59A 110.9
C58 C59 H59B 110.9
C60 C59 H59B 110.9
H59A C59 H59B 108.9
C61 C60 C59 101(2)
C61 C60 H60A 111.5
C59 C60 H60A 111.5
C61 C60 H60B 111.5
C59 C60 H60B 111.5
H60A C60 H60B 109.3
C60 C61 O2 110(2)
C60 C61 H61A 109.7
O2 C61 H61A 109.7
C60 C61 H61B 109.7
O2 C61 H61B 109.6
H61A C61 H61B 108.2
C58B O2B C61B 101.9(16)
O2B C58B C59B 109.7(18)
O2B C58B H58C 109.7
C59B C58B H58C 109.7
O2B C58B H58D 109.7
C59B C58B H58D 109.7
H58C C58B H58D 108.2
C58B C59B C60B 107.4(17)
C58B C59B H59C 110.2
C60B C59B H59C 110.2
C58B C59B H59D 110.2
C60B C59B H59D 110.2
H59C C59B H59D 108.5
C61B C60B C59B 101.2(17)
C61B C60B H60C 111.5
C59B C60B H60C 111.5
C61B C60B H60D 111.5
C59B C60B H60D 111.5
H60C C60B H60D 109.3
C60B C61B O2B 110.5(16)
C60B C61B H61C 109.5
O2B C61B H61C 109.5
C60B C61B H61D 109.5
O2B C61B H61D 109.5
H61C C61B H61D 108.1
C63 O3 C66 104.5(18)
O3 C63 C64 110(2)
O3 C63 H63A 109.7
C64 C63 H63A 109.7
O3 C63 H63B 109.7
C64 C63 H63B 109.7
H63A C63 H63B 108.2
C63 C64 C65 104(2)
C63 C64 H64A 111.0
C65 C64 H64A 111.0
C63 C64 H64B 111.0
C65 C64 H64B 111.0
H64A C64 H64B 109.0
C66 C65 C64 100(2)
C66 C65 H65A 111.8
C64 C65 H65A 111.8
C66 C65 H65B 111.8
C64 C65 H65B 111.8
H65A C65 H65B 109.5
C65 C66 O3 109(2)
C65 C66 H66A 109.9
O3 C66 H66A 109.9
C65 C66 H66B 109.9
O3 C66 H66B 109.9
H66A C66 H66B 108.3
C67 O4 C70 101(2)
O4 C67 C68 110(2)
O4 C67 H67A 109.6
C68 C67 H67A 109.6
O4 C67 H67B 109.6
C68 C67 H67B 109.6
H67A C67 H67B 108.1
C67 C68 C69 107.4(19)
C67 C68 H68A 110.2
C69 C68 H68A 110.2
C67 C68 H68B 110.2
C69 C68 H68B 110.2
H68A C68 H68B 108.5
C70 C69 C68 101(2)
C70 C69 H69A 111.7
C68 C69 H69A 111.6
C70 C69 H69B 111.6
C68 C69 H69B 111.6
H69A C69 H69B 109.4
C69 C70 O4 108(2)
C69 C70 H70A 110.0
O4 C70 H70A 110.1
C69 C70 H70B 110.0
O4 C70 H70B 110.0
H70A C70 H70B 108.4
C16 B1 C20 106.1(10)
C16 B1 C15 115.5(9)
C20 B1 C15 111.4(11)
C16 B1 P1 111.2(9)
C20 B1 P1 110.4(8)
C15 B1 P1 102.3(8)
C39 B2 C44 116.1(10)
C39 B2 C40 114.9(10)
C44 B2 C40 104.9(10)
C39 B2 P2 100.9(8)
C44 B2 P2 111.8(9)
C40 B2 P2 108.2(8)
N1 Fe1 N2 75.2(5)
N1 Fe1 N4 73.8(4)
N2 Fe1 N4 149.0(4)
N1 Fe1 P1 112.9(3)
N2 Fe1 P1 98.3(2)
N4 Fe1 P1 93.7(2)
N1 Fe1 P2 114.0(3)
N2 Fe1 P2 92.5(3)
N4 Fe1 P2 99.9(2)
P1 Fe1 P2 133.11(11)
C1 N1 C5 116.7(12)
C1 N1 Fe1 119.8(10)
C5 N1 Fe1 123.6(9)
N3 N2 C6 110.1(11)
N3 N2 Fe1 140.5(8)
C6 N2 Fe1 109.3(10)
N2 N3 C8 109.5(12)
N2 N3 C13 120.8(10)
C8 N3 C13 129.5(13)
N5 N4 C30 105.0(11)
N5 N4 Fe1 141.6(8)
C30 N4 Fe1 113.3(9)
N4 N5 C32 111.8(10)
N4 N5 C37 117.9(10)
C32 N5 C37 130.2(11)
C24 P1 B1 114.6(5)
C24 P1 Fe1 97.7(3)
B1 P1 Fe1 124.6(4)
C24 P1 H1 90(6)
B1 P1 H1 113(6)
Fe1 P1 H1 111(6)
C48 P2 B2 115.9(5)
C48 P2 Fe1 97.1(4)
B2 P2 Fe1 123.9(4)
C48 P2 H2A 78(2)
B2 P2 H2A 136(6)
Fe1 P2 H2A 93(6)

loop_
_geom_bond_atom_site_label_1
_geom_bond_atom_site_label_2
_geom_bond_distance
C1 N1 1.297(16)
C1 C6 1.393(19)
C1 C2 1.46(2)
C2 C3 1.39(2)
C2 H2 0.9500
C3 C4 1.35(2)
C3 H3 0.9500
C4 C5 1.353(17)
C4 H4 0.9500
C5 N1 1.362(16)
C5 C30 1.517(19)
C6 C7 1.368(18)
C6 N2 1.390(16)
C7 C8 1.40(2)
C7 H7 0.9500
C8 N3 1.379(15)
C8 C9 1.44(2)
C9 C12 1.50(2)
C9 C11 1.57(2)
C9 C10 1.60(2)
C10 H10A 0.9800
C10 H10B 0.9800
C10 H10C 0.9800
C11 H11A 0.9800
C11 H11B 0.9800
C11 H11C 0.9800
C12 H12A 0.9500
C12 H12B 0.9500
C13 C14 1.469(16)
C13 N3 1.519(17)
C13 H13A 0.9900
C13 H13B 0.9900
C14 C15 1.552(15)
C14 H14A 0.9900
C14 H14B 0.9900
C15 B1 1.669(19)
C15 H15A 0.9900
C15 H15B 0.9900
C16 C23 1.513(17)
C16 B1 1.596(17)
C16 C17 1.604(17)
C16 H16 1.0000
C17 C18 1.529(17)
C17 H17A 0.9900
C17 H17B 0.9900
C18 C19 1.530(16)
C18 H18A 0.9900
C18 H18B 0.9900
C19 C20 1.527(17)
C19 H19A 0.9900
C19 H19B 0.9900
C20 C21 1.513(17)
C20 B1 1.612(18)
C20 H20 1.0000
C21 C22 1.553(16)
C21 H21A 0.9900
C21 H21B 0.9900
C22 C23 1.543(16)
C22 H22A 0.9900
C22 H22B 0.9900
C23 H23A 0.9900
C23 H23B 0.9900
C24 C25 1.350(17)
C24 C29 1.366(18)
C24 P1 1.856(14)
C25 C26 1.400(19)
C25 H25 0.9500
C26 C27 1.39(2)
C26 H26 0.9500
C27 C28 1.33(2)
C27 H27 0.9500
C28 C29 1.383(19)
C28 H28 0.9500
C29 H29 0.9500
C30 C31 1.335(17)
C30 N4 1.346(15)
C31 C32 1.374(18)
C31 H31 0.9500
C32 N5 1.396(15)
C32 C33 1.458(18)
C33 C34 1.520(19)
C33 C35 1.54(2)
C33 C36 1.588(18)
C34 H34A 0.9800
C34 H34B 0.9800
C34 H34C 0.9800
C35 H35A 0.9800
C35 H35B 0.9800
C35 H35C 0.9800
C36 H36A 0.9800
C36 H36B 0.9800
C36 H36C 0.9800
C37 N5 1.414(15)
C37 C38 1.591(16)
C37 H37A 0.9900
C37 H37B 0.9900
C38 C39 1.509(15)
C38 H38A 0.9900
C38 H38B 0.9900
C39 B2 1.617(19)
C39 H39A 0.9900
C39 H39B 0.9900
C40 C41 1.508(17)
C40 C47 1.532(16)
C40 B2 1.628(18)
C40 H40 1.0000
C41 C42 1.499(17)
C41 H41A 0.9900
C41 H41B 0.9900
C42 C43 1.536(16)
C42 H42A 0.9900
C42 H42B 0.9900
C43 C44 1.504(16)
C43 H43A 0.9900
C43 H43B 0.9900
C44 C45 1.531(16)
C44 B2 1.625(16)
C44 H44 1.0000
C45 C46 1.533(17)
C45 H45A 0.9900
C45 H45B 0.9900
C46 C47 1.529(15)
C46 H46A 0.9900
C46 H46B 0.9900
C47 H47A 0.9900
C47 H47B 0.9900
C48 C49 1.370(17)
C48 C53 1.396(17)
C48 P2 1.825(11)
C49 C50 1.413(18)
C49 H49 0.9500
C50 C51 1.40(2)
C50 H50 0.9500
C51 C52 1.33(2)
C51 H51 0.9500
C52 C53 1.399(18)
C52 H52 0.9500
C53 H53 0.9500
O1 C54 1.348(14)
O1 C57 1.519(19)
C54 C55 1.458(19)
C54 H54A 0.9900
C54 H54B 0.9900
C55 C56 1.49(2)
C55 H55A 0.9900
C55 H55B 0.9900
C56 C57 1.412(19)
C56 H56A 0.9900
C56 H56B 0.9900
C57 H57A 0.9900
C57 H57B 0.9900
O2 C58 1.35(2)
O2 C61 1.52(2)
C58 C59 1.44(2)
C58 H58A 0.9900
C58 H58B 0.9900
C59 C60 1.50(3)
C59 H59A 0.9900
C59 H59B 0.9900
C60 C61 1.42(2)
C60 H60A 0.9900
C60 H60B 0.9900
C61 H61A 0.9900
C61 H61B 0.9900
O2B C58B 1.338(19)
O2B C61B 1.51(2)
C58B C59B 1.42(2)
C58B H58C 0.9900
C58B H58D 0.9900
C59B C60B 1.50(2)
C59B H59C 0.9900
C59B H59D 0.9900
C60B C61B 1.42(2)
C60B H60C 0.9900
C60B H60D 0.9900
C61B H61C 0.9900
C61B H61D 0.9900
O3 C63 1.35(2)
O3 C66 1.52(2)
C63 C64 1.44(2)
C63 H63A 0.9900
C63 H63B 0.9900
C64 C65 1.51(3)
C64 H64A 0.9900
C64 H64B 0.9900
C65 C66 1.42(2)
C65 H65A 0.9900
C65 H65B 0.9900
C66 H66A 0.9900
C66 H66B 0.9900
O4 C67 1.33(2)
O4 C70 1.53(2)
C67 C68 1.43(2)
C67 H67A 0.9900
C67 H67B 0.9900
C68 C69 1.51(2)
C68 H68A 0.9900
C68 H68B 0.9900
C69 C70 1.42(2)
C69 H69A 0.9900
C69 H69B 0.9900
C70 H70A 0.9900
C70 H70B 0.9900
B1 P1 2.020(14)
B2 P2 2.009(13)
Fe1 N1 2.082(10)
Fe1 N2 2.248(11)
Fe1 N4 2.304(12)
Fe1 P1 2.401(3)
Fe1 P2 2.414(4)
N2 N3 1.333(13)
N4 N5 1.330(13)
P1 H1 1.01(2)
P2 H2A 1.01(2)

loop_
_geom_torsion_atom_site_label_1
_geom_torsion_atom_site_label_2
_geom_torsion_atom_site_label_3
_geom_torsion_atom_site_label_4
_geom_torsion
N1 C1 C2 C3 3.1(18)
C6 C1 C2 C3 179.2(12)
C1 C2 C3 C4 -3(2)
C2 C3 C4 C5 1(2)
C3 C4 C5 N1 1(2)
C3 C4 C5 C30 176.2(12)
N1 C1 C6 C7 179.6(12)
C2 C1 C6 C7 3(2)
N1 C1 C6 N2 0.9(16)
C2 C1 C6 N2 -175.4(10)
N2 C6 C7 C8 -0.4(13)
C1 C6 C7 C8 -179.3(13)
C6 C7 C8 N3 0.4(13)
C6 C7 C8 C9 178.3(11)
N3 C8 C9 C12 179.6(11)
C7 C8 C9 C12 2.0(19)
N3 C8 C9 C11 -63.2(15)
C7 C8 C9 C11 119.2(16)
N3 C8 C9 C10 60.6(19)
C7 C8 C9 C10 -117.0(17)
N3 C13 C14 C15 -58.0(14)
C13 C14 C15 B1 159.8(11)
C23 C16 C17 C18 71.6(14)
B1 C16 C17 C18 -51.8(14)
C16 C17 C18 C19 38.0(15)
C17 C18 C19 C20 -39.8(16)
C18 C19 C20 C21 -68.4(13)
C18 C19 C20 B1 54.6(15)
C19 C20 C21 C22 72.0(13)
B1 C20 C21 C22 -49.7(13)
C20 C21 C22 C23 40.3(15)
B1 C16 C23 C22 55.9(13)
C17 C16 C23 C22 -65.5(13)
C21 C22 C23 C16 -42.7(14)
C29 C24 C25 C26 -0.6(17)
P1 C24 C25 C26 177.1(9)
C24 C25 C26 C27 0.7(18)
C25 C26 C27 C28 0(2)
C26 C27 C28 C29 0(2)
C25 C24 C29 C28 0.1(18)
P1 C24 C29 C28 -177.5(10)
C27 C28 C29 C24 0.2(19)
C4 C5 C30 C31 7(2)
N1 C5 C30 C31 -177.5(11)
C4 C5 C30 N4 -175.1(11)
N1 C5 C30 N4 0.6(15)
N4 C30 C31 C32 1.6(13)
C5 C30 C31 C32 179.8(11)
C30 C31 C32 N5 -0.9(12)
C30 C31 C32 C33 179.9(11)
C31 C32 C33 C34 -1.6(18)
N5 C32 C33 C34 179.4(11)
C31 C32 C33 C35 116.5(15)
N5 C32 C33 C35 -62.6(15)
C31 C32 C33 C36 -122.3(14)
N5 C32 C33 C36 58.7(16)
N5 C37 C38 C39 -53.8(15)
C37 C38 C39 B2 161.7(10)
C47 C40 C41 C42 71.8(13)
B2 C40 C41 C42 -47.6(14)
C40 C41 C42 C43 36.2(15)
C41 C42 C43 C44 -40.1(14)
C42 C43 C44 C45 -67.2(12)
C42 C43 C44 B2 52.8(13)
C43 C44 C45 C46 70.8(13)
B2 C44 C45 C46 -50.7(15)
C44 C45 C46 C47 35.5(16)
C45 C46 C47 C40 -38.7(16)
C41 C40 C47 C46 -68.8(14)
B2 C40 C47 C46 55.7(15)
C53 C48 C49 C50 2.0(17)
P2 C48 C49 C50 -174.5(9)
C48 C49 C50 C51 -3.0(19)
C49 C50 C51 C52 3(2)
C50 C51 C52 C53 -2(2)
C49 C48 C53 C52 -1.4(18)
P2 C48 C53 C52 175.0(9)
C51 C52 C53 C48 2(2)
C57 O1 C54 C55 -20(2)
O1 C54 C55 C56 33(2)
C54 C55 C56 C57 -31(2)
C55 C56 C57 O1 19(3)
C54 O1 C57 C56 0(3)
C61 O2 C58 C59 38(6)
O2 C58 C59 C60 -41(7)
C58 C59 C60 C61 25(9)
C59 C60 C61 O2 -3(11)
C58 O2 C61 C60 -21(10)
C61B O2B C58B C59B 31(3)
O2B C58B C59B C60B -27(4)
C58B C59B C60B C61B 9(4)
C59B C60B C61B O2B 10(4)
C58B O2B C61B C60B -25(4)
C66 O3 C63 C64 -14(5)
O3 C63 C64 C65 32(5)
C63 C64 C65 C66 -35(5)
C64 C65 C66 O3 28(4)
C63 O3 C66 C65 -10(5)
C70 O4 C67 C68 -32(4)
O4 C67 C68 C69 18(6)
C67 C68 C69 C70 6(7)
C68 C69 C70 O4 -25(7)
C67 O4 C70 C69 37(6)
C23 C16 B1 C20 -63.0(13)
C17 C16 B1 C20 62.8(12)
C23 C16 B1 C15 173.0(10)
C17 C16 B1 C15 -61.1(14)
C23 C16 B1 P1 57.1(12)
C17 C16 B1 P1 -177.1(8)
C21 C20 B1 C16 59.2(12)
C19 C20 B1 C16 -65.3(13)
C21 C20 B1 C15 -174.3(9)
C19 C20 B1 C15 61.2(12)
C21 C20 B1 P1 -61.4(11)
C19 C20 B1 P1 174.2(8)
C14 C15 B1 C16 169.7(11)
C14 C15 B1 C20 48.6(13)
C14 C15 B1 P1 -69.3(11)
C38 C39 B2 C44 167.8(10)
C38 C39 B2 C40 44.9(14)
C38 C39 B2 P2 -71.2(10)
C43 C44 B2 C39 175.6(10)
C45 C44 B2 C39 -62.0(13)
C43 C44 B2 C40 -56.4(12)
C45 C44 B2 C40 66.0(12)
C43 C44 B2 P2 60.7(11)
C45 C44 B2 P2 -177.0(9)
C41 C40 B2 C39 -176.0(9)
C47 C40 B2 C39 61.0(12)
C41 C40 B2 C44 55.3(13)
C47 C40 B2 C44 -67.6(12)
C41 C40 B2 P2 -64.2(11)
C47 C40 B2 P2 172.9(8)
C6 C1 N1 C5 -177.2(10)
C2 C1 N1 C5 -0.9(17)
C6 C1 N1 Fe1 3.2(14)
C2 C1 N1 Fe1 179.5(8)
C4 C5 N1 C1 -1.4(19)
C30 C5 N1 C1 -176.7(10)
C4 C5 N1 Fe1 178.2(10)
C30 C5 N1 Fe1 2.9(14)
C7 C6 N2 N3 0.3(11)
C1 C6 N2 N3 179.4(9)
C7 C6 N2 Fe1 177.0(7)
C1 C6 N2 Fe1 -3.9(12)
C6 N2 N3 C8 -0.1(11)
Fe1 N2 N3 C8 -175.1(8)
C6 N2 N3 C13 -176.2(9)
Fe1 N2 N3 C13 8.7(15)
C7 C8 N3 N2 -0.2(11)
C9 C8 N3 N2 -178.3(10)
C7 C8 N3 C13 175.5(10)
C9 C8 N3 C13 -2.6(17)
C14 C13 N3 N2 -43.8(13)
C14 C13 N3 C8 141.0(11)
C31 C30 N4 N5 -1.7(12)
C5 C30 N4 N5 179.9(9)
C31 C30 N4 Fe1 175.3(7)
C5 C30 N4 Fe1 -3.2(12)
C30 N4 N5 C32 1.1(11)
Fe1 N4 N5 C32 -174.4(8)
C30 N4 N5 C37 -175.8(9)
Fe1 N4 N5 C37 8.8(16)
C31 C32 N5 N4 -0.2(12)
C33 C32 N5 N4 179.1(10)
C31 C32 N5 C37 176.2(11)
C33 C32 N5 C37 -4.5(19)
C38 C37 N5 N4 -44.2(14)
C38 C37 N5 C32 139.5(11)
C25 C24 P1 B1 49.7(11)
C29 C24 P1 B1 -132.6(9)
C25 C24 P1 Fe1 -84.1(9)
C29 C24 P1 Fe1 93.6(9)
C49 C48 P2 B2 -135.5(10)
C53 C48 P2 B2 48.1(12)
C49 C48 P2 Fe1 91.4(10)
C53 C48 P2 Fe1 -85.1(9)
